data_7700907
loop_
_publ_author_name
'Sarkar, Abani'
'Chakraborty, Aratrika'
'Adhikary, Amit'
'Maity, Suvendu'
'Mandal, Arnab'
'Samanta, Debabrata'
'Ghosh, Prasanta'
'Das, Debasis'

_publ_section_title
;
 Exploration of catecholase-like activity of a series of magnetically
 coupled transition metal complexes of Mn, Co and Ni: new insights into
 the solution state behavior of Mn complexes.
;
_journal_issue 37
_journal_name_full 'Dalton transactions (Cambridge, England : 2003)'
_journal_page_first 14164
_journal_page_last 14177
_journal_paper_doi 10.1039/c9dt02399b
_journal_volume 48
_journal_year 2019
_chemical_formula_sum 'C34 H44 Br2 N4 Ni3 O12'
_chemical_formula_weight 1036.68
_space_group_crystal_system monoclinic
_space_group_IT_number 14
_space_group_name_Hall '-P 2ybc'
_space_group_name_H-M_alt 'P 1 21/c 1'
_symmetry_space_group_name_Hall '-P 2ybc'
_symmetry_space_group_name_H-M 'P 1 21/c 1'
_atom_sites_solution_hydrogens geom
_audit_creation_method SHELXL-2016/6
_audit_update_record
;
2019-08-05 deposited with the CCDC.    2019-08-22 downloaded from the CCDC.
;
_cell_angle_alpha 90
_cell_angle_beta 103.854(7)
_cell_angle_gamma 90
_cell_formula_units_Z 2
_cell_length_a 11.1778(13)
_cell_length_b 9.5533(11)
_cell_length_c 19.611(2)
_cell_measurement_reflns_used 3857
_cell_measurement_temperature 300(2)
_cell_measurement_theta_max 22.63
_cell_measurement_theta_min 2.87
_cell_volume 2033.2(4)
_computing_cell_refinement 'Bruker SAINT'
_computing_data_collection 'Bruker APEX3'
_computing_data_reduction 'Bruker SAINT'
_computing_molecular_graphics 'Bruker SHELXTL'
_computing_publication_material 'Bruker SHELXTL'
_computing_structure_refinement 'SHELXL-2016/6 (Sheldrick, 2016)'
_computing_structure_solution 'SHELXT 2014/4 (Sheldrick, 2014)'
_diffrn_ambient_temperature 300(2)
_diffrn_measured_fraction_theta_full 0.996
_diffrn_measured_fraction_theta_max 0.996
_diffrn_measurement_device_type 'Bruker APEX-II CCD'
_diffrn_measurement_method '\f and \w scans'
_diffrn_radiation_type MoK\a
_diffrn_radiation_wavelength 0.71073
_diffrn_reflns_av_R_equivalents 0.2088
_diffrn_reflns_av_unetI/netI 0.1668
_diffrn_reflns_Laue_measured_fraction_full 0.996
_diffrn_reflns_Laue_measured_fraction_max 0.996
_diffrn_reflns_limit_h_max 13
_diffrn_reflns_limit_h_min -13
_diffrn_reflns_limit_k_max 11
_diffrn_reflns_limit_k_min -11
_diffrn_reflns_limit_l_max 23
_diffrn_reflns_limit_l_min -23
_diffrn_reflns_number 27090
_diffrn_reflns_point_group_measured_fraction_full 0.996
_diffrn_reflns_point_group_measured_fraction_max 0.996
_diffrn_reflns_theta_full 25.000
_diffrn_reflns_theta_max 25.000
_diffrn_reflns_theta_min 3.021
_exptl_absorpt_coefficient_mu 3.403
_exptl_absorpt_correction_T_max 0.963
_exptl_absorpt_correction_T_min 0.877
_exptl_absorpt_correction_type multi-scan
_exptl_absorpt_process_details '(SADABS; Bruker, 2015)'
_exptl_crystal_colour green
_exptl_crystal_density_diffrn 1.693
_exptl_crystal_description prism
_exptl_crystal_F_000 1052
_exptl_crystal_size_max 0.16
_exptl_crystal_size_mid 0.08
_exptl_crystal_size_min 0.02
_refine_diff_density_max 0.686
_refine_diff_density_min -0.608
_refine_diff_density_rms 0.139
_refine_ls_extinction_method none
_refine_ls_goodness_of_fit_ref 1.041
_refine_ls_hydrogen_treatment constr
_refine_ls_matrix_type full
_refine_ls_number_parameters 252
_refine_ls_number_reflns 3571
_refine_ls_number_restraints 0
_refine_ls_restrained_S_all 1.041
_refine_ls_R_factor_all 0.1904
_refine_ls_R_factor_gt 0.0832
_refine_ls_shift/su_max 0.003
_refine_ls_shift/su_mean 0.000
_refine_ls_structure_factor_coef Fsqd
_refine_ls_weighting_details 'w=1/[\s^2^(Fo^2^)+(0.0446P)^2^+18.1768P] where P=(Fo^2^+2Fc^2^)/3'
_refine_ls_weighting_scheme calc
_refine_ls_wR_factor_gt 0.1462
_refine_ls_wR_factor_ref 0.1773
_reflns_Friedel_coverage 0.000
_reflns_number_gt 1800
_reflns_number_total 3571
_reflns_threshold_expression 'I > 2\s(I)'
_cod_data_source_file c9dt02399b2.cif
_cod_data_source_block Complex_3
_cod_depositor_comments 'Adding full bibliography for 7700905--7700907.cif.'
_cod_database_code 7700907
_shelx_shelxl_version_number 2016/6
_shelx_space_group_comment
;
The symmetry employed for this shelxl refinement is uniquely defined
by the following loop, which should always be used as a source of
symmetry information in preference to the above space-group names.
They are only intended as comments.
;

loop_
_space_group_symop_operation_xyz
'x, y, z'
'-x, y+1/2, -z+1/2'
'-x, -y, -z'
'x, -y-1/2, z-1/2'

loop_
_atom_site_label
_atom_site_type_symbol
_atom_site_fract_x
_atom_site_fract_y
_atom_site_fract_z
_atom_site_U_iso_or_equiv
_atom_site_adp_type
_atom_site_occupancy
_atom_site_site_symmetry_order
_atom_site_calc_flag
_atom_site_refinement_flags_posn
_atom_site_refinement_flags_adp
_atom_site_refinement_flags_occupancy
Br1 Br 1.05558(12) 0.61210(18) 0.30214(7) 0.0675(5) Uani 1 1 d . . .
Ni1 Ni 0.40089(12) 0.69115(15) 0.09957(7) 0.0282(4) Uani 1 1 d . . .
Ni2 Ni 0.500000 0.500000 0.000000 0.0301(5) Uani 1 2 d S . P
O1 O 0.5646(6) 0.6096(8) 0.0930(3) 0.0331(19) Uani 1 1 d . . .
O2 O 0.4590(7) 0.6792(8) -0.0543(4) 0.039(2) Uani 1 1 d . . .
O3 O 0.4033(6) 0.8268(7) 0.0222(4) 0.0338(19) Uani 1 1 d . . .
O4 O 0.3514(7) 0.4960(8) 0.1477(4) 0.040(2) Uani 1 1 d . . .
O5 O 0.3331(6) 0.5179(7) 0.0332(4) 0.0344(19) Uani 1 1 d . . .
O11 O 0.0178(8) 0.7969(11) 0.0058(4) 0.062(3) Uani 1 1 d . . .
N1 N 0.4889(8) 0.8055(10) 0.1808(4) 0.036(2) Uani 1 1 d . . .
N2 N 0.2364(8) 0.7907(10) 0.1219(4) 0.037(2) Uani 1 1 d . . .
C1 C 0.6702(10) 0.6117(12) 0.1379(5) 0.033(3) Uani 1 1 d . . .
C2 C 0.7670(10) 0.5249(12) 0.1316(5) 0.032(3) Uani 1 1 d . . .
H2 H 0.754061 0.464115 0.093498 0.039 Uiso 1 1 calc R U .
C3 C 0.8809(10) 0.5234(13) 0.1783(6) 0.040(3) Uani 1 1 d . . .
H3 H 0.942660 0.463304 0.171754 0.048 Uiso 1 1 calc R U .
C4 C 0.9006(9) 0.6132(14) 0.2348(6) 0.040(3) Uani 1 1 d . . .
C5 C 0.8127(10) 0.7009(13) 0.2434(5) 0.042(3) Uani 1 1 d . . .
H5 H 0.830249 0.761913 0.281391 0.050 Uiso 1 1 calc R U .
C6 C 0.6933(9) 0.7057(12) 0.1971(5) 0.032(3) Uani 1 1 d . . .
C7 C 0.6019(11) 0.7978(12) 0.2129(5) 0.037(3) Uani 1 1 d . . .
H7 H 0.628247 0.858151 0.250763 0.044 Uiso 1 1 calc R U .
C8 C 0.4088(11) 0.9022(13) 0.2073(6) 0.045(3) Uani 1 1 d . . .
H8A H 0.401003 0.989893 0.181649 0.054 Uiso 1 1 calc R U .
H8B H 0.442963 0.921613 0.256685 0.054 Uiso 1 1 calc R U .
C9 C 0.2844(11) 0.8323(13) 0.1970(6) 0.048(3) Uani 1 1 d . . .
H9A H 0.291798 0.749938 0.226703 0.057 Uiso 1 1 calc R U .
H9B H 0.226842 0.896116 0.210731 0.057 Uiso 1 1 calc R U .
C10 C 0.1938(11) 0.9172(12) 0.0783(6) 0.046(3) Uani 1 1 d . . .
H10A H 0.264152 0.974487 0.075675 0.055 Uiso 1 1 calc R U .
H10B H 0.140105 0.972412 0.100020 0.055 Uiso 1 1 calc R U .
C11 C 0.1242(12) 0.8739(15) 0.0043(7) 0.060(4) Uani 1 1 d . . .
H11A H 0.101182 0.956850 -0.024382 0.071 Uiso 1 1 calc R U .
H11B H 0.177721 0.817591 -0.017014 0.071 Uiso 1 1 calc R U .
C12 C 0.0554(11) 0.6712(14) 0.0454(7) 0.052(4) Uani 1 1 d . . .
H12A H 0.107755 0.616464 0.022626 0.063 Uiso 1 1 calc R U .
H12B H -0.016754 0.615534 0.046346 0.063 Uiso 1 1 calc R U .
C13 C 0.1237(10) 0.7040(13) 0.1189(6) 0.042(3) Uani 1 1 d . . .
H13A H 0.147606 0.617064 0.144025 0.051 Uiso 1 1 calc R U .
H13B H 0.069321 0.753743 0.142312 0.051 Uiso 1 1 calc R U .
C14 C 0.3234(9) 0.4434(12) 0.0863(6) 0.032(3) Uani 1 1 d . . .
C15 C 0.2768(11) 0.2975(12) 0.0749(6) 0.053(4) Uani 1 1 d . . .
H15A H 0.315847 0.240669 0.114291 0.080 Uiso 1 1 calc R U .
H15B H 0.295079 0.260806 0.032959 0.080 Uiso 1 1 calc R U .
H15C H 0.189223 0.296877 0.069987 0.080 Uiso 1 1 calc R U .
C16 C 0.4224(10) 0.7962(13) -0.0371(6) 0.037(3) Uani 1 1 d . . .
C17 C 0.3993(12) 0.9106(13) -0.0907(6) 0.059(4) Uani 1 1 d . . .
H17A H 0.458955 0.983619 -0.076303 0.089 Uiso 1 1 calc R U .
H17B H 0.318004 0.947729 -0.095059 0.089 Uiso 1 1 calc R U .
H17C H 0.406040 0.873740 -0.135174 0.089 Uiso 1 1 calc R U .

loop_
_atom_site_aniso_label
_atom_site_aniso_U_11
_atom_site_aniso_U_22
_atom_site_aniso_U_33
_atom_site_aniso_U_23
_atom_site_aniso_U_13
_atom_site_aniso_U_12
Br1 0.0379(8) 0.1096(14) 0.0440(9) 0.0022(8) -0.0117(6) -0.0060(9)
Ni1 0.0331(8) 0.0309(8) 0.0192(7) -0.0050(7) 0.0038(6) 0.0020(7)
Ni2 0.0354(12) 0.0348(13) 0.0185(11) -0.0052(9) 0.0038(9) 0.0022(10)
O1 0.020(4) 0.054(5) 0.023(4) -0.009(4) 0.001(3) -0.004(4)
O2 0.051(5) 0.035(5) 0.030(4) -0.001(4) 0.009(4) 0.003(4)
O3 0.046(5) 0.031(5) 0.027(4) 0.000(4) 0.014(4) 0.002(4)
O4 0.052(5) 0.044(5) 0.024(4) 0.007(4) 0.009(4) 0.010(4)
O5 0.035(5) 0.030(5) 0.035(5) 0.010(4) 0.001(3) -0.002(4)
O11 0.038(5) 0.090(8) 0.054(6) -0.004(6) 0.001(4) 0.004(6)
N1 0.032(6) 0.035(6) 0.037(6) -0.009(5) 0.003(5) 0.005(5)
N2 0.042(6) 0.040(6) 0.029(5) -0.004(5) 0.007(4) -0.002(5)
C1 0.032(7) 0.037(7) 0.031(7) -0.009(6) 0.007(5) 0.006(6)
C2 0.034(7) 0.042(8) 0.022(6) -0.002(5) 0.007(5) -0.009(6)
C3 0.031(7) 0.048(8) 0.039(7) -0.001(6) 0.006(6) 0.008(6)
C4 0.013(6) 0.065(9) 0.039(7) 0.009(7) 0.001(5) -0.011(7)
C5 0.040(8) 0.058(9) 0.022(6) -0.015(6) -0.004(5) -0.029(7)
C6 0.031(7) 0.040(7) 0.029(6) -0.009(6) 0.014(5) -0.002(6)
C7 0.051(8) 0.044(8) 0.015(6) -0.021(6) 0.007(5) -0.008(7)
C8 0.063(9) 0.043(8) 0.027(7) -0.012(6) 0.006(6) 0.022(7)
C9 0.058(9) 0.061(9) 0.032(7) -0.009(6) 0.026(6) 0.014(7)
C10 0.041(7) 0.036(8) 0.061(9) -0.006(7) 0.013(6) 0.004(6)
C11 0.053(9) 0.065(10) 0.059(10) 0.014(8) 0.008(7) 0.014(8)
C12 0.027(7) 0.053(10) 0.076(10) -0.023(8) 0.010(7) -0.016(7)
C13 0.038(7) 0.035(7) 0.062(9) 0.009(7) 0.027(6) -0.001(7)
C14 0.013(6) 0.035(7) 0.047(8) 0.003(6) 0.007(6) 0.003(5)
C15 0.064(9) 0.046(9) 0.056(9) -0.007(7) 0.028(7) -0.023(8)
C16 0.032(7) 0.036(8) 0.036(7) 0.007(7) -0.008(5) -0.001(6)
C17 0.071(10) 0.043(9) 0.057(9) 0.016(7) 0.003(7) -0.010(7)

loop_
_atom_type_symbol
_atom_type_description
_atom_type_scat_dispersion_real
_atom_type_scat_dispersion_imag
_atom_type_scat_source
C C 0.0033 0.0016 'International Tables Vol C Tables 4.2.6.8 and 6.1.1.4'
H H 0.0000 0.0000 'International Tables Vol C Tables 4.2.6.8 and 6.1.1.4'
Br Br -0.2901 2.4595 'International Tables Vol C Tables 4.2.6.8 and 6.1.1.4'
N N 0.0061 0.0033 'International Tables Vol C Tables 4.2.6.8 and 6.1.1.4'
Ni Ni 0.3393 1.1124 'International Tables Vol C Tables 4.2.6.8 and 6.1.1.4'
O O 0.0106 0.0060 'International Tables Vol C Tables 4.2.6.8 and 6.1.1.4'

loop_
_geom_angle_atom_site_label_1
_geom_angle_atom_site_label_2
_geom_angle_atom_site_label_3
_geom_angle
_geom_angle_site_symmetry_1
_geom_angle_site_symmetry_3
N1 Ni1 O3 99.1(3) . .
N1 Ni1 O1 88.9(3) . .
O3 Ni1 O1 91.4(3) . .
N1 Ni1 O5 162.3(3) . .
O3 Ni1 O5 96.1(3) . .
O1 Ni1 O5 81.8(3) . .
N1 Ni1 N2 83.1(3) . .
O3 Ni1 N2 92.0(3) . .
O1 Ni1 N2 171.7(3) . .
O5 Ni1 N2 105.4(3) . .
N1 Ni1 O4 104.3(3) . .
O3 Ni1 O4 156.5(3) . .
O1 Ni1 O4 91.4(3) . .
O5 Ni1 O4 61.2(3) . .
N2 Ni1 O4 88.5(3) . .
N1 Ni1 C14 133.9(4) . .
O3 Ni1 C14 126.8(4) . .
O1 Ni1 C14 85.7(3) . .
O5 Ni1 C14 30.8(3) . .
N2 Ni1 C14 98.2(3) . .
O4 Ni1 C14 30.4(3) . .
O2 Ni2 O2 180.0 . 3_665
O2 Ni2 O1 88.7(3) . 3_665
O2 Ni2 O1 91.3(3) 3_665 3_665
O2 Ni2 O1 91.3(3) . .
O2 Ni2 O1 88.7(3) 3_665 .
O1 Ni2 O1 180.0 3_665 .
O2 Ni2 O5 90.7(3) . 3_665
O2 Ni2 O5 89.3(3) 3_665 3_665
O1 Ni2 O5 80.6(3) 3_665 3_665
O1 Ni2 O5 99.4(3) . 3_665
O2 Ni2 O5 89.3(3) . .
O2 Ni2 O5 90.7(3) 3_665 .
O1 Ni2 O5 99.4(3) 3_665 .
O1 Ni2 O5 80.6(3) . .
O5 Ni2 O5 180.0 3_665 .
C1 O1 Ni1 130.1(7) . .
C1 O1 Ni2 132.4(7) . .
Ni1 O1 Ni2 96.9(3) . .
C16 O2 Ni2 131.2(7) . .
C16 O3 Ni1 125.7(7) . .
C14 O4 Ni1 87.7(6) . .
C14 O5 Ni2 117.0(6) . .
C14 O5 Ni1 91.2(6) . .
Ni2 O5 Ni1 92.3(3) . .
C11 O11 C12 108.0(9) . .
C7 N1 C8 118.6(9) . .
C7 N1 Ni1 127.4(8) . .
C8 N1 Ni1 113.8(7) . .
C10 N2 C9 109.8(9) . .
C10 N2 C13 106.0(8) . .
C9 N2 C13 106.6(9) . .
C10 N2 Ni1 113.8(7) . .
C9 N2 Ni1 101.0(6) . .
C13 N2 Ni1 119.2(7) . .
O1 C1 C2 122.3(10) . .
O1 C1 C6 121.1(10) . .
C2 C1 C6 116.7(9) . .
C3 C2 C1 124.2(10) . .
C3 C2 H2 117.9 . .
C1 C2 H2 117.9 . .
C4 C3 C2 118.2(11) . .
C4 C3 H3 120.9 . .
C2 C3 H3 120.9 . .
C5 C4 C3 120.8(10) . .
C5 C4 Br1 119.3(9) . .
C3 C4 Br1 119.8(10) . .
C4 C5 C6 123.2(10) . .
C4 C5 H5 118.4 . .
C6 C5 H5 118.4 . .
C5 C6 C7 119.3(10) . .
C5 C6 C1 116.9(10) . .
C7 C6 C1 123.8(9) . .
N1 C7 C6 127.0(10) . .
N1 C7 H7 116.5 . .
C6 C7 H7 116.5 . .
N1 C8 C9 107.1(9) . .
N1 C8 H8A 110.3 . .
C9 C8 H8A 110.3 . .
N1 C8 H8B 110.3 . .
C9 C8 H8B 110.3 . .
H8A C8 H8B 108.5 . .
N2 C9 C8 110.5(9) . .
N2 C9 H9A 109.6 . .
C8 C9 H9A 109.6 . .
N2 C9 H9B 109.6 . .
C8 C9 H9B 109.6 . .
H9A C9 H9B 108.1 . .
N2 C10 C11 110.1(10) . .
N2 C10 H10A 109.6 . .
C11 C10 H10A 109.6 . .
N2 C10 H10B 109.6 . .
C11 C10 H10B 109.6 . .
H10A C10 H10B 108.1 . .
O11 C11 C10 111.2(10) . .
O11 C11 H11A 109.4 . .
C10 C11 H11A 109.4 . .
O11 C11 H11B 109.4 . .
C10 C11 H11B 109.4 . .
H11A C11 H11B 108.0 . .
O11 C12 C13 111.2(10) . .
O11 C12 H12A 109.4 . .
C13 C12 H12A 109.4 . .
O11 C12 H12B 109.4 . .
C13 C12 H12B 109.4 . .
H12A C12 H12B 108.0 . .
C12 C13 N2 112.6(9) . .
C12 C13 H13A 109.1 . .
N2 C13 H13A 109.1 . .
C12 C13 H13B 109.1 . .
N2 C13 H13B 109.1 . .
H13A C13 H13B 107.8 . .
O4 C14 O5 119.8(10) . .
O4 C14 C15 120.8(11) . .
O5 C14 C15 119.4(10) . .
O4 C14 Ni1 61.9(6) . .
O5 C14 Ni1 57.9(5) . .
C15 C14 Ni1 177.3(9) . .
C14 C15 H15A 109.5 . .
C14 C15 H15B 109.5 . .
H15A C15 H15B 109.5 . .
C14 C15 H15C 109.5 . .
H15A C15 H15C 109.5 . .
H15B C15 H15C 109.5 . .
O3 C16 O2 126.0(10) . .
O3 C16 C17 116.0(12) . .
O2 C16 C17 118.0(11) . .
C16 C17 H17A 109.5 . .
C16 C17 H17B 109.5 . .
H17A C17 H17B 109.5 . .
C16 C17 H17C 109.5 . .
H17A C17 H17C 109.5 . .
H17B C17 H17C 109.5 . .

loop_
_geom_bond_atom_site_label_1
_geom_bond_atom_site_label_2
_geom_bond_distance
_geom_bond_site_symmetry_2
Br1 C4 1.911(10) .
Ni1 N1 1.987(9) .
Ni1 O3 2.001(7) .
Ni1 O1 2.021(7) .
Ni1 O5 2.129(7) .
Ni1 N2 2.205(9) .
Ni1 O4 2.218(8) .
Ni1 C14 2.512(11) .
Ni2 O2 2.010(8) .
Ni2 O2 2.010(8) 3_665
Ni2 O1 2.077(6) 3_665
Ni2 O1 2.078(6) .
Ni2 O5 2.125(7) 3_665
Ni2 O5 2.125(7) .
O1 C1 1.292(11) .
O2 C16 1.264(13) .
O3 C16 1.264(13) .
O4 C14 1.271(12) .
O5 C14 1.288(12) .
O11 C11 1.404(14) .
O11 C12 1.438(14) .
N1 C7 1.272(12) .
N1 C8 1.466(13) .
N2 C10 1.491(14) .
N2 C9 1.496(13) .
N2 C13 1.497(13) .
C1 C2 1.392(14) .
C1 C6 1.443(14) .
C2 C3 1.378(14) .
C2 H2 0.9300 .
C3 C4 1.377(16) .
C3 H3 0.9300 .
C4 C5 1.332(15) .
C5 C6 1.424(14) .
C5 H5 0.9300 .
C6 C7 1.437(14) .
C7 H7 0.9300 .
C8 C9 1.513(15) .
C8 H8A 0.9700 .
C8 H8B 0.9700 .
C9 H9A 0.9700 .
C9 H9B 0.9700 .
C10 C11 1.532(15) .
C10 H10A 0.9700 .
C10 H10B 0.9700 .
C11 H11A 0.9700 .
C11 H11B 0.9700 .
C12 C13 1.493(15) .
C12 H12A 0.9700 .
C12 H12B 0.9700 .
C13 H13A 0.9700 .
C13 H13B 0.9700 .
C14 C15 1.486(15) .
C15 H15A 0.9600 .
C15 H15B 0.9600 .
C15 H15C 0.9600 .
C16 C17 1.496(15) .
C17 H17A 0.9600 .
C17 H17B 0.9600 .
C17 H17C 0.9600 .

loop_
_geom_torsion_atom_site_label_1
_geom_torsion_atom_site_label_2
_geom_torsion_atom_site_label_3
_geom_torsion_atom_site_label_4
_geom_torsion
Ni1 O1 C1 C2 165.6(8)
Ni2 O1 C1 C2 -3.6(16)
Ni1 O1 C1 C6 -14.8(16)
Ni2 O1 C1 C6 176.1(7)
O1 C1 C2 C3 -179.8(10)
C6 C1 C2 C3 0.5(17)
C1 C2 C3 C4 0.0(17)
C2 C3 C4 C5 -1.2(18)
C2 C3 C4 Br1 178.6(8)
C3 C4 C5 C6 1.9(19)
Br1 C4 C5 C6 -177.9(9)
C4 C5 C6 C7 176.2(11)
C4 C5 C6 C1 -1.3(17)
O1 C1 C6 C5 -179.6(10)
C2 C1 C6 C5 0.1(15)
O1 C1 C6 C7 3.0(17)
C2 C1 C6 C7 -177.3(10)
C8 N1 C7 C6 177.1(11)
Ni1 N1 C7 C6 1.3(18)
C5 C6 C7 N1 -173.4(11)
C1 C6 C7 N1 3.9(19)
C7 N1 C8 C9 -143.2(11)
Ni1 N1 C8 C9 33.2(11)
C10 N2 C9 C8 -74.0(11)
C13 N2 C9 C8 171.6(9)
Ni1 N2 C9 C8 46.5(10)
N1 C8 C9 N2 -54.9(12)
C9 N2 C10 C11 -170.1(9)
C13 N2 C10 C11 -55.3(12)
Ni1 N2 C10 C11 77.5(10)
C12 O11 C11 C10 -62.1(13)
N2 C10 C11 O11 62.4(13)
C11 O11 C12 C13 60.1(13)
O11 C12 C13 N2 -58.7(13)
C10 N2 C13 C12 55.0(12)
C9 N2 C13 C12 172.0(10)
Ni1 N2 C13 C12 -74.8(11)
Ni1 O4 C14 O5 -1.2(9)
Ni1 O4 C14 C15 -179.9(9)
Ni2 O5 C14 O4 94.5(10)
Ni1 O5 C14 O4 1.3(9)
Ni2 O5 C14 C15 -86.8(10)
Ni1 O5 C14 C15 180.0(9)
Ni2 O5 C14 Ni1 93.2(5)
Ni1 O3 C16 O2 -9.9(15)
Ni1 O3 C16 C17 170.2(7)
Ni2 O2 C16 O3 0.4(17)
Ni2 O2 C16 C17 -179.8(7)
